data_2238513
loop_
_publ_author_name
'Saravanan, B.'
'Thamilarasan, V.'
'Sengottuvelan, N.'
'Chakkaravarthi, G.'
'Manivannan, V.'

_publ_section_title
;
 6-Chloro-2-(4-methoxyphenyl)-4-phenylquinoline
;
_journal_coeditor_code IS5297
_journal_issue 9
_journal_name_full 'Acta Crystallographica Section E'
_journal_page_first o1463
_journal_paper_doi 10.1107/S1600536813023295
_journal_volume 69
_journal_year 2013
_chemical_formula_iupac 'C22 H16 Cl N O'
_chemical_formula_moiety 'C22 H16 Cl N O'
_chemical_formula_sum 'C22 H16 Cl N O'
_chemical_formula_weight 345.81
_chemical_name_systematic
;
6-Chloro-2-(4-methoxyphenyl)-4-phenylquinoline
;
_space_group_IT_number 14
_symmetry_cell_setting monoclinic
_symmetry_space_group_name_Hall '-P 2yn'
_symmetry_space_group_name_H-M 'P 1 21/n 1'
_atom_sites_solution_hydrogens geom
_atom_sites_solution_primary direct
_atom_sites_solution_secondary difmap
_audit_creation_method SHELXL-97
_cell_angle_alpha 90.00
_cell_angle_beta 92.988(3)
_cell_angle_gamma 90.00
_cell_formula_units_Z 4
_cell_length_a 10.5922(5)
_cell_length_b 8.2883(3)
_cell_length_c 19.1885(9)
_cell_measurement_reflns_used 5757
_cell_measurement_temperature 295(2)
_cell_measurement_theta_max 27.2
_cell_measurement_theta_min 2.2
_cell_volume 1682.29(13)
_computing_cell_refinement 'SAINT (Bruker, 2004)'
_computing_data_collection 'APEX2 (Bruker, 2004)'
_computing_data_reduction 'SAINT (Bruker, 2004)'
_computing_molecular_graphics 'PLATON (Spek, 2009)'
_computing_publication_material 'SHELXL97 (Sheldrick, 2008)'
_computing_structure_refinement 'SHELXL97 (Sheldrick, 2008)'
_computing_structure_solution 'SHELXS97 (Sheldrick, 2008)'
_diffrn_ambient_temperature 295(2)
_diffrn_measured_fraction_theta_full 0.992
_diffrn_measured_fraction_theta_max 0.992
_diffrn_measurement_device_type 'Bruker Kappa APEXII'
_diffrn_measurement_method '\w and \f '
_diffrn_radiation_monochromator graphite
_diffrn_radiation_source 'fine-focus sealed tube'
_diffrn_radiation_type MoK\a
_diffrn_radiation_wavelength 0.71073
_diffrn_reflns_av_R_equivalents 0.0336
_diffrn_reflns_av_sigmaI/netI 0.0276
_diffrn_reflns_limit_h_max 14
_diffrn_reflns_limit_h_min -12
_diffrn_reflns_limit_k_max 10
_diffrn_reflns_limit_k_min -10
_diffrn_reflns_limit_l_max 25
_diffrn_reflns_limit_l_min -25
_diffrn_reflns_number 12611
_diffrn_reflns_theta_full 28.32
_diffrn_reflns_theta_max 28.32
_diffrn_reflns_theta_min 2.68
_diffrn_standards_interval_time 0
_diffrn_standards_number 0
_exptl_absorpt_coefficient_mu 0.236
_exptl_absorpt_correction_T_max 0.9240
_exptl_absorpt_correction_T_min 0.9115
_exptl_absorpt_correction_type multi-scan
_exptl_absorpt_process_details '(SADABS; Sheldrick, 1996)'
_exptl_crystal_colour yellow
_exptl_crystal_density_diffrn 1.365
_exptl_crystal_density_method 'not measured'
_exptl_crystal_description block
_exptl_crystal_F_000 720
_exptl_crystal_size_max 0.40
_exptl_crystal_size_mid 0.36
_exptl_crystal_size_min 0.34
_refine_diff_density_max 0.289
_refine_diff_density_min -0.439
_refine_ls_extinction_coef 0.030(2)
_refine_ls_extinction_expression Fc^*^=kFc[1+0.001xFc^2^\l^3^/sin(2\q)]^-1/4^
_refine_ls_extinction_method 'SHELXL97 (Sheldrick, 2008)'
_refine_ls_goodness_of_fit_ref 1.031
_refine_ls_hydrogen_treatment constr
_refine_ls_matrix_type full
_refine_ls_number_parameters 228
_refine_ls_number_reflns 4148
_refine_ls_number_restraints 0
_refine_ls_restrained_S_all 1.031
_refine_ls_R_factor_all 0.0592
_refine_ls_R_factor_gt 0.0432
_refine_ls_shift/su_max 0.000
_refine_ls_shift/su_mean 0.000
_refine_ls_structure_factor_coef Fsqd
_refine_ls_weighting_details 'calc w=1/[\s^2^(Fo^2^)+(0.0566P)^2^+0.6619P] where P=(Fo^2^+2Fc^2^)/3'
_refine_ls_weighting_scheme calc
_refine_ls_wR_factor_gt 0.1105
_refine_ls_wR_factor_ref 0.1251
_reflns_number_gt 3244
_reflns_number_total 4148
_reflns_threshold_expression I>2sigma(I)
_cod_data_source_file is5297.cif
_cod_data_source_block I
_cod_original_sg_symbol_H-M 'P 21/n'
_cod_database_code 2238513
_cod_database_fobs_code 2238513

loop_
_symmetry_equiv_pos_as_xyz
'x, y, z'
'-x+1/2, y+1/2, -z+1/2'
'-x, -y, -z'
'x-1/2, -y-1/2, z-1/2'

loop_
_atom_site_type_symbol
_atom_site_label
_atom_site_fract_x
_atom_site_fract_y
_atom_site_fract_z
_atom_site_U_iso_or_equiv
_atom_site_adp_type
_atom_site_calc_flag
_atom_site_refinement_flags
_atom_site_occupancy
_atom_site_symmetry_multiplicity
C C1 0.10650(13) 0.86173(17) 0.92160(8) 0.0315(3) Uani d . 1 1
C C2 0.00131(14) 0.82128(18) 0.87652(8) 0.0344(3) Uani d . 1 1
H H2 0.0020 0.8475 0.8294 0.041 Uiso calc R 1 1
C C3 -0.10138(14) 0.74421(18) 0.90118(8) 0.0325(3) Uani d . 1 1
C C4 -0.09729(14) 0.69944(17) 0.97278(7) 0.0317(3) Uani d . 1 1
C C5 -0.19335(15) 0.61042(18) 1.00396(8) 0.0364(3) Uani d . 1 1
H H5 -0.2641 0.5763 0.9772 0.044 Uiso calc R 1 1
C C6 -0.18207(15) 0.57495(19) 1.07298(9) 0.0384(3) Uani d . 1 1
C C7 -0.07731(16) 0.6223(2) 1.11478(8) 0.0429(4) Uani d . 1 1
H H7 -0.0724 0.5979 1.1621 0.052 Uiso calc R 1 1
C C8 0.01818(16) 0.7050(2) 1.08569(8) 0.0418(4) Uani d . 1 1
H H8 0.0888 0.7354 1.1134 0.050 Uiso calc R 1 1
C C9 0.01122(14) 0.74491(18) 1.01414(7) 0.0334(3) Uani d . 1 1
C C10 -0.21428(14) 0.71165(18) 0.85403(8) 0.0344(3) Uani d . 1 1
C C11 -0.20230(16) 0.6298(2) 0.79205(8) 0.0417(4) Uani d . 1 1
H H11 -0.1237 0.5911 0.7805 0.050 Uiso calc R 1 1
C C12 -0.30662(19) 0.6052(2) 0.74711(9) 0.0527(5) Uani d . 1 1
H H12 -0.2981 0.5497 0.7055 0.063 Uiso calc R 1 1
C C13 -0.42299(18) 0.6626(2) 0.76372(10) 0.0523(5) Uani d . 1 1
H H13 -0.4929 0.6459 0.7333 0.063 Uiso calc R 1 1
C C14 -0.43653(17) 0.7446(2) 0.82506(10) 0.0495(4) Uani d . 1 1
H H14 -0.5154 0.7836 0.8361 0.059 Uiso calc R 1 1
C C15 -0.33255(16) 0.7688(2) 0.87029(9) 0.0420(4) Uani d . 1 1
H H15 -0.3417 0.8238 0.9120 0.050 Uiso calc R 1 1
C C16 0.21525(14) 0.95295(17) 0.89617(8) 0.0323(3) Uani d . 1 1
C C17 0.30751(16) 1.0092(2) 0.94365(8) 0.0403(4) Uani d . 1 1
H H17 0.3017 0.9842 0.9906 0.048 Uiso calc R 1 1
C C18 0.40815(16) 1.1014(2) 0.92371(9) 0.0440(4) Uani d . 1 1
H H18 0.4691 1.1366 0.9569 0.053 Uiso calc R 1 1
C C19 0.41774(15) 1.14080(19) 0.85434(9) 0.0391(4) Uani d . 1 1
C C20 0.32825(16) 1.0835(2) 0.80568(9) 0.0423(4) Uani d . 1 1
H H20 0.3349 1.1082 0.7587 0.051 Uiso calc R 1 1
C C21 0.22887(15) 0.9899(2) 0.82607(8) 0.0382(3) Uani d . 1 1
H H21 0.1701 0.9509 0.7925 0.046 Uiso calc R 1 1
C C22 0.60395(19) 1.2957(3) 0.87780(12) 0.0627(6) Uani d . 1 1
H H22A 0.5638 1.3594 0.9121 0.094 Uiso calc R 1 1
H H22B 0.6622 1.3618 0.8539 0.094 Uiso calc R 1 1
H H22C 0.6487 1.2079 0.9004 0.094 Uiso calc R 1 1
N N1 0.11065(12) 0.82580(16) 0.98859(6) 0.0354(3) Uani d . 1 1
O O1 0.51123(12) 1.23407(17) 0.82929(7) 0.0548(3) Uani d . 1 1
Cl Cl1 -0.30154(4) 0.46790(6) 1.11096(3) 0.05376(17) Uani d . 1 1

loop_
_atom_site_aniso_label
_atom_site_aniso_U_11
_atom_site_aniso_U_22
_atom_site_aniso_U_33
_atom_site_aniso_U_12
_atom_site_aniso_U_13
_atom_site_aniso_U_23
C1 0.0295(7) 0.0299(7) 0.0352(7) 0.0002(6) 0.0024(6) -0.0002(6)
C2 0.0343(7) 0.0371(8) 0.0318(7) -0.0013(6) 0.0014(6) 0.0031(6)
C3 0.0314(7) 0.0324(7) 0.0337(7) -0.0014(6) 0.0006(6) -0.0011(6)
C4 0.0314(7) 0.0308(7) 0.0331(7) 0.0001(6) 0.0034(6) -0.0002(6)
C5 0.0324(7) 0.0357(8) 0.0413(8) -0.0020(6) 0.0037(6) -0.0004(6)
C6 0.0377(8) 0.0345(8) 0.0442(8) 0.0026(6) 0.0133(7) 0.0052(6)
C7 0.0456(9) 0.0502(10) 0.0335(8) 0.0033(8) 0.0059(7) 0.0064(7)
C8 0.0396(8) 0.0532(10) 0.0325(7) -0.0024(7) -0.0003(6) 0.0026(7)
C9 0.0316(7) 0.0351(7) 0.0336(7) 0.0008(6) 0.0030(6) -0.0003(6)
C10 0.0328(8) 0.0359(8) 0.0344(7) -0.0066(6) -0.0002(6) 0.0045(6)
C11 0.0393(9) 0.0485(9) 0.0374(8) -0.0043(7) 0.0035(7) -0.0005(7)
C12 0.0616(12) 0.0567(11) 0.0390(9) -0.0115(9) -0.0044(8) -0.0038(8)
C13 0.0484(10) 0.0555(11) 0.0511(10) -0.0127(9) -0.0169(8) 0.0077(8)
C14 0.0343(9) 0.0498(10) 0.0638(11) -0.0017(7) -0.0044(8) 0.0068(9)
C15 0.0375(8) 0.0448(9) 0.0435(9) -0.0014(7) 0.0001(7) -0.0024(7)
C16 0.0284(7) 0.0319(7) 0.0369(7) 0.0004(6) 0.0035(6) -0.0008(6)
C17 0.0405(9) 0.0459(9) 0.0346(7) -0.0094(7) 0.0039(6) 0.0007(7)
C18 0.0381(8) 0.0482(9) 0.0458(9) -0.0119(7) 0.0043(7) -0.0055(7)
C19 0.0349(8) 0.0357(8) 0.0481(9) -0.0024(6) 0.0139(7) -0.0004(7)
C20 0.0415(9) 0.0478(9) 0.0386(8) -0.0002(7) 0.0111(7) 0.0035(7)
C21 0.0339(8) 0.0437(9) 0.0368(8) -0.0016(6) 0.0012(6) -0.0002(6)
C22 0.0443(10) 0.0639(13) 0.0804(14) -0.0197(9) 0.0077(10) 0.0101(11)
N1 0.0310(6) 0.0405(7) 0.0345(6) -0.0028(5) 0.0010(5) 0.0012(5)
O1 0.0450(7) 0.0609(8) 0.0599(8) -0.0171(6) 0.0170(6) 0.0020(6)
Cl1 0.0495(3) 0.0526(3) 0.0610(3) -0.00404(19) 0.0196(2) 0.0144(2)

loop_
_atom_type_symbol
_atom_type_description
_atom_type_scat_dispersion_real
_atom_type_scat_dispersion_imag
_atom_type_scat_source
C C 0.0033 0.0016 'International Tables Vol C Tables 4.2.6.8 and 6.1.1.4'
H H 0.0000 0.0000 'International Tables Vol C Tables 4.2.6.8 and 6.1.1.4'
N N 0.0061 0.0033 'International Tables Vol C Tables 4.2.6.8 and 6.1.1.4'
O O 0.0106 0.0060 'International Tables Vol C Tables 4.2.6.8 and 6.1.1.4'
Cl Cl 0.1484 0.1585 'International Tables Vol C Tables 4.2.6.8 and 6.1.1.4'

loop_
_geom_angle_atom_site_label_1
_geom_angle_atom_site_label_2
_geom_angle_atom_site_label_3
_geom_angle
N1 C1 C2 121.87(13)
N1 C1 C16 116.71(13)
C2 C1 C16 121.37(13)
C3 C2 C1 120.97(13)
C3 C2 H2 119.5
C1 C2 H2 119.5
C2 C3 C4 118.15(13)
C2 C3 C10 120.24(13)
C4 C3 C10 121.60(13)
C9 C4 C5 118.91(13)
C9 C4 C3 117.13(13)
C5 C4 C3 123.95(14)
C6 C5 C4 119.84(15)
C6 C5 H5 120.1
C4 C5 H5 120.1
C5 C6 C7 121.92(15)
C5 C6 Cl1 119.45(13)
C7 C6 Cl1 118.63(13)
C8 C7 C6 119.46(15)
C8 C7 H7 120.3
C6 C7 H7 120.3
C7 C8 C9 120.90(15)
C7 C8 H8 119.6
C9 C8 H8 119.6
N1 C9 C8 117.64(14)
N1 C9 C4 123.43(13)
C8 C9 C4 118.93(14)
C11 C10 C15 119.02(15)
C11 C10 C3 120.43(14)
C15 C10 C3 120.50(14)
C10 C11 C12 120.26(16)
C10 C11 H11 119.9
C12 C11 H11 119.9
C13 C12 C11 120.15(17)
C13 C12 H12 119.9
C11 C12 H12 119.9
C14 C13 C12 120.35(16)
C14 C13 H13 119.8
C12 C13 H13 119.8
C13 C14 C15 119.68(17)
C13 C14 H14 120.2
C15 C14 H14 120.2
C14 C15 C10 120.54(16)
C14 C15 H15 119.7
C10 C15 H15 119.7
C17 C16 C21 117.17(14)
C17 C16 C1 119.35(14)
C21 C16 C1 123.45(14)
C18 C17 C16 122.22(15)
C18 C17 H17 118.9
C16 C17 H17 118.9
C19 C18 C17 119.66(15)
C19 C18 H18 120.2
C17 C18 H18 120.2
O1 C19 C18 124.46(16)
O1 C19 C20 116.26(15)
C18 C19 C20 119.28(14)
C19 C20 C21 120.57(15)
C19 C20 H20 119.7
C21 C20 H20 119.7
C20 C21 C16 121.04(15)
C20 C21 H21 119.5
C16 C21 H21 119.5
O1 C22 H22A 109.5
O1 C22 H22B 109.5
H22A C22 H22B 109.5
O1 C22 H22C 109.5
H22A C22 H22C 109.5
H22B C22 H22C 109.5
C1 N1 C9 118.39(13)
C19 O1 C22 117.74(14)

loop_
_geom_bond_atom_site_label_1
_geom_bond_atom_site_label_2
_geom_bond_distance
C1 N1 1.3180(19)
C1 C2 1.415(2)
C1 C16 1.482(2)
C2 C3 1.367(2)
C2 H2 0.9300
C3 C4 1.422(2)
C3 C10 1.486(2)
C4 C9 1.413(2)
C4 C5 1.415(2)
C5 C6 1.356(2)
C5 H5 0.9300
C6 C7 1.391(2)
C6 Cl1 1.7366(16)
C7 C8 1.365(2)
C7 H7 0.9300
C8 C9 1.410(2)
C8 H8 0.9300
C9 N1 1.3612(19)
C10 C11 1.381(2)
C10 C15 1.390(2)
C11 C12 1.381(2)
C11 H11 0.9300
C12 C13 1.374(3)
C12 H12 0.9300
C13 C14 1.373(3)
C13 H13 0.9300
C14 C15 1.381(2)
C14 H14 0.9300
C15 H15 0.9300
C16 C17 1.382(2)
C16 C21 1.394(2)
C17 C18 1.382(2)
C17 H17 0.9300
C18 C19 1.379(2)
C18 H18 0.9300
C19 O1 1.3635(18)
C19 C20 1.380(2)
C20 C21 1.381(2)
C20 H20 0.9300
C21 H21 0.9300
C22 O1 1.413(2)
C22 H22A 0.9600
C22 H22B 0.9600
C22 H22C 0.9600

loop_
_geom_hbond_atom_site_label_D
_geom_hbond_atom_site_label_H
_geom_hbond_atom_site_label_A
_geom_hbond_site_symmetry_A
_geom_hbond_distance_DH
_geom_hbond_distance_HA
_geom_hbond_distance_DA
_geom_hbond_angle_DHA
_geom_hbond_publ_flag
C14 H14 Cg4 1_455 0.93 2.63 3.7695(19) 151 y
C22 H22B Cg3 1_665 0.96 2.84 3.613(3) 138 y

loop_
_geom_torsion_atom_site_label_1
_geom_torsion_atom_site_label_2
_geom_torsion_atom_site_label_3
_geom_torsion_atom_site_label_4
_geom_torsion
N1 C1 C2 C3 0.7(2)
C16 C1 C2 C3 -176.68(14)
C1 C2 C3 C4 -2.7(2)
C1 C2 C3 C10 176.23(14)
C2 C3 C4 C9 2.8(2)
C10 C3 C4 C9 -176.10(14)
C2 C3 C4 C5 -175.86(14)
C10 C3 C4 C5 5.2(2)
C9 C4 C5 C6 2.2(2)
C3 C4 C5 C6 -179.14(15)
C4 C5 C6 C7 -0.6(2)
C4 C5 C6 Cl1 179.16(11)
C5 C6 C7 C8 -1.0(3)
Cl1 C6 C7 C8 179.27(13)
C6 C7 C8 C9 0.9(3)
C7 C8 C9 N1 -179.24(15)
C7 C8 C9 C4 0.7(2)
C5 C4 C9 N1 177.71(14)
C3 C4 C9 N1 -1.0(2)
C5 C4 C9 C8 -2.2(2)
C3 C4 C9 C8 179.04(14)
C2 C3 C10 C11 54.3(2)
C4 C3 C10 C11 -126.74(17)
C2 C3 C10 C15 -123.02(17)
C4 C3 C10 C15 55.9(2)
C15 C10 C11 C12 -0.1(2)
C3 C10 C11 C12 -177.51(15)
C10 C11 C12 C13 0.2(3)
C11 C12 C13 C14 -0.1(3)
C12 C13 C14 C15 -0.2(3)
C13 C14 C15 C10 0.3(3)
C11 C10 C15 C14 -0.2(2)
C3 C10 C15 C14 177.21(15)
N1 C1 C16 C17 -6.4(2)
C2 C1 C16 C17 171.08(15)
N1 C1 C16 C21 175.34(14)
C2 C1 C16 C21 -7.2(2)
C21 C16 C17 C18 1.4(2)
C1 C16 C17 C18 -176.93(15)
C16 C17 C18 C19 0.6(3)
C17 C18 C19 O1 178.35(16)
C17 C18 C19 C20 -1.8(3)
O1 C19 C20 C21 -179.09(15)
C18 C19 C20 C21 1.0(3)
C19 C20 C21 C16 1.0(3)
C17 C16 C21 C20 -2.2(2)
C1 C16 C21 C20 176.10(14)
C2 C1 N1 C9 1.2(2)
C16 C1 N1 C9 178.68(12)
C8 C9 N1 C1 178.93(14)
C4 C9 N1 C1 -1.0(2)
C18 C19 O1 C22 -0.6(3)
C20 C19 O1 C22 179.54(17)
